data_2226443
loop_
_publ_author_name
'Monroe, Thomas Blake'
'Rimland, Casey'
'Moazami, Yasamin'
'Jones, Daniel S.'
'Ogle, Craig A.'

_publ_section_title
;
 5-Methoxy-1-(3,4,5-trimethoxyphenyl)-1<i>H</i>-indole
;
_journal_coeditor_code FL2291
_journal_issue 7
_journal_name_full 'Acta Crystallographica Section E'
_journal_page_first o1678
_journal_paper_doi 10.1107/S1600536810018568
_journal_volume 66
_journal_year 2010
_chemical_formula_iupac 'C18 H19 N1 O4'
_chemical_formula_moiety 'C18 H19 N1 O4'
_chemical_formula_sum 'C18 H19 N O4'
_chemical_formula_weight 313.34
_chemical_name_systematic
;
5-Methoxy-1-(3,4,5-trimethoxyphenyl)-1<i>H</i>-indole
;
_space_group_IT_number 15
_symmetry_cell_setting monoclinic
_symmetry_space_group_name_Hall '-C 2yc'
_symmetry_space_group_name_H-M 'C 1 2/c 1'
_audit_creation_method 'WinGX routine CIF_UPDATE'
_cell_angle_alpha 90
_cell_angle_beta 96.802(10)
_cell_angle_gamma 90
_cell_formula_units_Z 8
_cell_length_a 19.0036(16)
_cell_length_b 7.3179(14)
_cell_length_c 23.672(4)
_cell_measurement_reflns_used 24
_cell_measurement_temperature 295(2)
_cell_measurement_theta_max 20.83
_cell_measurement_theta_min 6.35
_cell_volume 3268.8(9)
_computing_cell_refinement 'CAD-4 EXPRESS (Enraf--Nonius, 1994)'
_computing_data_collection 'CAD-4 EXPRESS (Enraf--Nonius, 1994)'
_computing_data_reduction 'XCAD4 (Harms & Wocadlo, 1995)'
_computing_molecular_graphics
;ORTEP-3 for Windows (Farrugia, 1997), <i>Mercury</i>
(Macrae <i>et al.</i>,  2006)
;
_computing_publication_material 'WinGX (Farrugia, 1999)'
_computing_structure_refinement 'SHELXL97 (Sheldrick, 2008)'
_computing_structure_solution 'SHELXS97 (Sheldrick, 2008)'
_diffrn_ambient_temperature 295
_diffrn_measured_fraction_theta_full 1
_diffrn_measured_fraction_theta_max 1
_diffrn_measurement_device '\k-geometry diffractometer'
_diffrn_measurement_device_type 'Enraf--Nonius CAD-4'
_diffrn_measurement_method 'non-profiled omega/2theta scans'
_diffrn_radiation_type CuK\a
_diffrn_radiation_wavelength 1.54184
_diffrn_reflns_av_R_equivalents 0.0261
_diffrn_reflns_limit_h_max 22
_diffrn_reflns_limit_h_min -22
_diffrn_reflns_limit_k_max 0
_diffrn_reflns_limit_k_min -8
_diffrn_reflns_limit_l_max 28
_diffrn_reflns_limit_l_min -28
_diffrn_reflns_number 6084
_diffrn_reflns_theta_full 67.43
_diffrn_reflns_theta_max 67.43
_diffrn_reflns_theta_min 3.76
_diffrn_standards_decay_% 4
_diffrn_standards_interval_count 190
_diffrn_standards_interval_time 60
_diffrn_standards_number 3
_exptl_absorpt_coefficient_mu 0.739
_exptl_absorpt_correction_type none
_exptl_crystal_colour Colorless
_exptl_crystal_density_diffrn 1.273
_exptl_crystal_density_method 'not measured'
_exptl_crystal_description prism
_exptl_crystal_F_000 1328
_exptl_crystal_size_max 0.32
_exptl_crystal_size_mid 0.27
_exptl_crystal_size_min 0.26
_refine_diff_density_max 0.159
_refine_diff_density_min -0.161
_refine_ls_extinction_coef 0.00188(13)
_refine_ls_extinction_expression Fc^*^=kFc[1+0.001xFc^2^\l^3^/sin(2\q)]^-1/4^
_refine_ls_extinction_method 'SHELXL97 (Sheldrick, 2008)'
_refine_ls_goodness_of_fit_ref 1.004
_refine_ls_hydrogen_treatment constr
_refine_ls_matrix_type full
_refine_ls_number_parameters 209
_refine_ls_number_reflns 2951
_refine_ls_number_restraints 0
_refine_ls_restrained_S_all 1.004
_refine_ls_R_factor_gt 0.0367
_refine_ls_shift/su_max 0
_refine_ls_structure_factor_coef Fsqd
_refine_ls_weighting_details 'calc w=1/[\s^2^(Fo^2^)+(0.0613P)^2^+0.6050P] where P=(Fo^2^+2Fc^2^)/3'
_refine_ls_weighting_scheme calc
_refine_ls_wR_factor_ref 0.1098
_reflns_number_gt 2074
_reflns_number_total 2951
_reflns_threshold_expression I>2sigma(I)
_cod_data_source_file fl2291.cif
_cod_data_source_block I
_cod_original_sg_symbol_H-M 'C 2/c'
_cod_database_code 2226443
_cod_database_fobs_code 2226443

loop_
_symmetry_equiv_pos_as_xyz
'x, y, z'
'-x, y, -z+1/2'
'x+1/2, y+1/2, z'
'-x+1/2, y+1/2, -z+1/2'
'-x, -y, -z'
'x, -y, z-1/2'
'-x+1/2, -y+1/2, -z'
'x+1/2, -y+1/2, z-1/2'

loop_
_atom_site_type_symbol
_atom_site_label
_atom_site_fract_x
_atom_site_fract_y
_atom_site_fract_z
_atom_site_U_iso_or_equiv
_atom_site_adp_type
_atom_site_calc_flag
_atom_site_refinement_flags
_atom_site_occupancy
_atom_site_disorder_assembly
_atom_site_disorder_group
O O14 0.15356(6) 0.12928(15) 0.49143(5) 0.0511(3) Uani d . 1 . .
O O13 0.07247(7) 0.29172(17) 0.40657(5) 0.0575(3) Uani d . 1 . .
O O5 0.40130(7) 0.77324(19) 0.74372(5) 0.0647(4) Uani d . 1 . .
N N 0.14855(7) 0.67340(19) 0.60827(5) 0.0451(3) Uani d . 1 . .
O O12 0.02905(7) 0.64188(17) 0.41594(5) 0.0562(4) Uani d . 1 . .
C C11 0.08846(8) 0.6630(2) 0.51210(7) 0.0459(4) Uani d . 1 . .
H H15 0.0741 0.7834 0.5159 0.055 Uiso calc R 1 . .
C C15 0.15105(8) 0.3970(2) 0.55189(6) 0.0429(4) Uani d . 1 . .
H H11 0.1773 0.3391 0.5824 0.051 Uiso calc R 1 . .
C C14 0.13334(8) 0.3050(2) 0.50087(7) 0.0414(4) Uani d . 1 . .
C C8 0.21611(9) 0.6831(2) 0.63793(6) 0.0428(4) Uani d . 1 . .
C C7 0.27934(9) 0.6005(2) 0.62755(7) 0.0488(4) Uani d . 1 . .
H H4 0.2813 0.5235 0.5965 0.059 Uiso calc R 1 . .
C C13 0.09214(8) 0.3894(2) 0.45562(6) 0.0430(4) Uani d . 1 . .
C C12 0.06941(8) 0.5691(2) 0.46185(7) 0.0435(4) Uani d . 1 . .
C C10 0.12910(8) 0.5758(2) 0.55666(6) 0.0427(4) Uani d . 1 . .
C C6 0.33859(10) 0.6368(3) 0.66472(7) 0.0519(4) Uani d . 1 . .
H H3 0.3813 0.5823 0.6589 0.062 Uiso calc R 1 . .
C C5 0.33640(10) 0.7540(2) 0.71127(7) 0.0496(4) Uani d . 1 . .
C C3 0.14176(10) 0.8679(2) 0.68041(7) 0.0539(5) Uani d . 1 . .
H H9 0.124 0.95 0.7052 0.065 Uiso calc R 1 . .
C C18 0.20053(9) 0.0443(2) 0.53514(7) 0.0532(4) Uani d . 1 . .
H H18A 0.2109 -0.0777 0.5237 0.08 Uiso calc R 1 . .
H H18B 0.1786 0.04 0.5696 0.08 Uiso calc R 1 . .
H H18C 0.2437 0.1134 0.5415 0.08 Uiso calc R 1 . .
C C4 0.27495(10) 0.8393(2) 0.72137(7) 0.0520(4) Uani d . 1 . .
H H7 0.274 0.9179 0.7521 0.062 Uiso calc R 1 . .
C C2 0.10450(10) 0.7872(2) 0.63464(7) 0.0512(4) Uani d . 1 . .
H H8 0.0566 0.8057 0.6228 0.061 Uiso calc R 1 . .
C C9 0.21305(9) 0.8044(2) 0.68373(7) 0.0466(4) Uani d . 1 . .
C C16 0.00926(10) 0.8294(3) 0.41920(8) 0.0597(5) Uani d . 1 . .
H H16A -0.0187 0.8644 0.3844 0.09 Uiso calc R 1 . .
H H16B 0.0511 0.9038 0.4248 0.09 Uiso calc R 1 . .
H H16C -0.0179 0.8461 0.4505 0.09 Uiso calc R 1 . .
C C17 0.10615(13) 0.3480(3) 0.35877(8) 0.0751(6) Uani d . 1 . .
H H17A 0.0895 0.2739 0.3265 0.113 Uiso calc R 1 . .
H H17B 0.1565 0.3342 0.3673 0.113 Uiso calc R 1 . .
H H17C 0.0951 0.4738 0.3504 0.113 Uiso calc R 1 . .
C C19 0.40555(13) 0.8959(3) 0.78968(9) 0.0857(7) Uani d . 1 . .
H H1A 0.4531 0.8973 0.8086 0.129 Uiso calc R 1 . .
H H1B 0.3736 0.858 0.8159 0.129 Uiso calc R 1 . .
H H1C 0.3929 1.0162 0.7759 0.129 Uiso calc R 1 . .

loop_
_atom_site_aniso_label
_atom_site_aniso_U_11
_atom_site_aniso_U_22
_atom_site_aniso_U_33
_atom_site_aniso_U_12
_atom_site_aniso_U_13
_atom_site_aniso_U_23
O14 0.0641(7) 0.0342(6) 0.0528(7) 0.0029(5) -0.0026(6) -0.0024(5)
O13 0.0760(8) 0.0458(7) 0.0466(6) -0.0098(6) -0.0091(6) -0.0038(5)
O5 0.0659(8) 0.0628(9) 0.0605(8) -0.0043(7) -0.0125(6) -0.0102(7)
N 0.0516(8) 0.0402(8) 0.0423(7) 0.0020(6) 0.0006(6) -0.0044(6)
O12 0.0620(8) 0.0452(7) 0.0560(7) 0.0041(6) -0.0155(6) 0.0022(6)
C11 0.0497(9) 0.0362(9) 0.0503(9) 0.0013(7) 0.0003(7) -0.0013(7)
C15 0.0465(9) 0.0387(9) 0.0420(8) -0.0023(7) -0.0006(7) 0.0026(7)
C14 0.0443(8) 0.0322(8) 0.0475(8) -0.0049(7) 0.0050(7) 0.0006(7)
C8 0.0522(9) 0.0359(9) 0.0394(8) -0.0001(7) 0.0009(7) -0.0006(7)
C7 0.0568(10) 0.0445(10) 0.0446(8) 0.0004(8) 0.0043(7) -0.0065(7)
C13 0.0468(9) 0.0386(9) 0.0421(8) -0.0093(7) -0.0016(7) -0.0018(7)
C12 0.0409(8) 0.0398(9) 0.0480(9) -0.0034(7) -0.0027(7) 0.0044(7)
C10 0.0458(8) 0.0383(9) 0.0431(8) -0.0040(7) 0.0021(7) -0.0025(7)
C6 0.0531(10) 0.0494(10) 0.0528(10) 0.0010(8) 0.0044(8) -0.0033(8)
C5 0.0589(10) 0.0424(10) 0.0452(9) -0.0040(8) -0.0040(8) 0.0020(7)
C3 0.0648(11) 0.0459(10) 0.0505(9) 0.0095(8) 0.0050(8) -0.0088(8)
C18 0.0551(10) 0.0418(10) 0.0619(10) 0.0023(8) 0.0034(8) 0.0063(8)
C4 0.0704(12) 0.0417(10) 0.0423(8) -0.0013(9) -0.0001(8) -0.0072(7)
C2 0.0560(10) 0.0448(9) 0.0523(9) 0.0092(8) 0.0044(8) -0.0017(8)
C9 0.0608(10) 0.0371(9) 0.0409(8) 0.0014(8) 0.0022(7) -0.0016(7)
C16 0.0653(12) 0.0456(11) 0.0654(12) 0.0073(9) -0.0046(9) 0.0097(9)
C17 0.1107(18) 0.0663(14) 0.0487(10) 0.0058(13) 0.0109(11) -0.0032(10)
C19 0.0995(17) 0.0828(17) 0.0663(13) 0.0018(14) -0.0254(12) -0.0217(12)

loop_
_atom_type_symbol
_atom_type_description
_atom_type_scat_dispersion_real
_atom_type_scat_dispersion_imag
_atom_type_scat_source
C C 0.0181 0.0091 'International Tables Vol C Tables 4.2.6.8 and 6.1.1.4'
H H 0 0 'International Tables Vol C Tables 4.2.6.8 and 6.1.1.4'
N N 0.0311 0.018 'International Tables Vol C Tables 4.2.6.8 and 6.1.1.4'
O O 0.0492 0.0322 'International Tables Vol C Tables 4.2.6.8 and 6.1.1.4'

loop_
_geom_angle_atom_site_label_1
_geom_angle_atom_site_label_2
_geom_angle_atom_site_label_3
_geom_angle_site_symmetry_1
_geom_angle_site_symmetry_3
_geom_angle
_geom_angle_publ_flag
C14 O14 C18 . . 117.06(12) ?
C13 O13 C17 . . 114.63(14) ?
C5 O5 C19 . . 117.49(16) ?
C2 N C8 . . 108.29(13) ?
C2 N C10 . . 125.44(14) ?
C8 N C10 . . 126.06(14) ?
C12 O12 C16 . . 117.38(13) ?
C12 C11 C10 . . 119.38(15) ?
C12 C11 H15 . . 120.3 ?
C10 C11 H15 . . 120.3 ?
C10 C15 C14 . . 119.05(15) ?
C10 C15 H11 . . 120.5 ?
C14 C15 H11 . . 120.5 ?
O14 C14 C15 . . 123.64(14) ?
O14 C14 C13 . . 115.72(14) ?
C15 C14 C13 . . 120.63(15) ?
N C8 C7 . . 130.78(15) ?
N C8 C9 . . 107.54(14) ?
C7 C8 C9 . . 121.66(15) ?
C6 C7 C8 . . 117.58(16) ?
C6 C7 H4 . . 121.2 ?
C8 C7 H4 . . 121.2 ?
O13 C13 C14 . . 119.30(15) ?
O13 C13 C12 . . 121.42(14) ?
C14 C13 C12 . . 119.23(14) ?
O12 C12 C11 . . 123.83(15) ?
O12 C12 C13 . . 115.82(14) ?
C11 C12 C13 . . 120.35(15) ?
C15 C10 C11 . . 121.32(15) ?
C15 C10 N . . 119.60(14) ?
C11 C10 N . . 119.08(15) ?
C7 C6 C5 . . 121.68(17) ?
C7 C6 H3 . . 119.2 ?
C5 C6 H3 . . 119.2 ?
C4 C5 O5 . . 125.46(16) ?
C4 C5 C6 . . 121.44(16) ?
O5 C5 C6 . . 113.10(16) ?
C2 C3 C9 . . 107.72(15) ?
C2 C3 H9 . . 126.1 ?
C9 C3 H9 . . 126.1 ?
O14 C18 H18A . . 109.5 ?
O14 C18 H18B . . 109.5 ?
H18A C18 H18B . . 109.5 ?
O14 C18 H18C . . 109.5 ?
H18A C18 H18C . . 109.5 ?
H18B C18 H18C . . 109.5 ?
C5 C4 C9 . . 118.11(15) ?
C5 C4 H7 . . 120.9 ?
C9 C4 H7 . . 120.9 ?
C3 C2 N . . 109.65(16) ?
C3 C2 H8 . . 125.2 ?
N C2 H8 . . 125.2 ?
C8 C9 C4 . . 119.51(16) ?
C8 C9 C3 . . 106.80(15) ?
C4 C9 C3 . . 133.69(16) ?
O12 C16 H16A . . 109.5 ?
O12 C16 H16B . . 109.5 ?
H16A C16 H16B . . 109.5 ?
O12 C16 H16C . . 109.5 ?
H16A C16 H16C . . 109.5 ?
H16B C16 H16C . . 109.5 ?
O13 C17 H17A . . 109.5 ?
O13 C17 H17B . . 109.5 ?
H17A C17 H17B . . 109.5 ?
O13 C17 H17C . . 109.5 ?
H17A C17 H17C . . 109.5 ?
H17B C17 H17C . . 109.5 ?
O5 C19 H1A . . 109.5 ?
O5 C19 H1B . . 109.5 ?
H1A C19 H1B . . 109.5 ?
O5 C19 H1C . . 109.5 ?
H1A C19 H1C . . 109.5 ?
H1B C19 H1C . . 109.5 ?

loop_
_geom_bond_atom_site_label_1
_geom_bond_atom_site_label_2
_geom_bond_site_symmetry_2
_geom_bond_distance
_geom_bond_publ_flag
O14 C14 . 1.368(2) ?
O14 C18 . 1.427(2) ?
O13 C13 . 1.3769(18) ?
O13 C17 . 1.425(2) ?
O5 C5 . 1.381(2) ?
O5 C19 . 1.405(2) ?
N C2 . 1.381(2) ?
N C8 . 1.390(2) ?
N C10 . 1.4255(19) ?
O12 C12 . 1.3622(18) ?
O12 C16 . 1.427(2) ?
C11 C12 . 1.384(2) ?
C11 C10 . 1.387(2) ?
C11 H15 . 0.93 ?
C15 C10 . 1.382(2) ?
C15 C14 . 1.389(2) ?
C15 H11 . 0.93 ?
C14 C13 . 1.394(2) ?
C8 C7 . 1.393(2) ?
C8 C9 . 1.408(2) ?
C7 C6 . 1.371(2) ?
C7 H4 . 0.93 ?
C13 C12 . 1.397(2) ?
C6 C5 . 1.401(2) ?
C6 H3 . 0.93 ?
C5 C4 . 1.370(2) ?
C3 C2 . 1.357(2) ?
C3 C9 . 1.426(2) ?
C3 H9 . 0.93 ?
C18 H18A . 0.96 ?
C18 H18B . 0.96 ?
C18 H18C . 0.96 ?
C4 C9 . 1.412(2) ?
C4 H7 . 0.93 ?
C2 H8 . 0.93 ?
C16 H16A . 0.96 ?
C16 H16B . 0.96 ?
C16 H16C . 0.96 ?
C17 H17A . 0.96 ?
C17 H17B . 0.96 ?
C17 H17C . 0.96 ?
C19 H1A . 0.96 ?
C19 H1B . 0.96 ?
C19 H1C . 0.96 ?

loop_
_cod_related_entry_id
_cod_related_entry_database
_cod_related_entry_code
1 ChemSpider 24745132
